data_7057526
loop_
_publ_author_name
'Chen, Chen'
'He, Xiao-Tong'
'Hong, Dan-Li'
'Wang, Jing-Wen'
'Luo, Yang-Hui'
'Sun, Bai-Wang'

_publ_section_title
;
 Tuning the crystal structures of metal-tetraphenylporphines via a
 magnetic field
;
_journal_issue 15
_journal_name_full 'New Journal of Chemistry'
_journal_page_first 12570
_journal_paper_doi 10.1039/C8NJ01882K
_journal_volume 42
_journal_year 2018
_chemical_formula_sum 'C44 H28 Cu N4'
_chemical_formula_weight 676.24
_chemical_name_systematic
; 
 tetragonal 
;
_space_group_IT_number 122
_space_group_name_Hall 'I -4 2bw'
_space_group_name_H-M_alt 'I -4 2 d'
_symmetry_cell_setting tetragonal
_symmetry_space_group_name_Hall 'I -4 2bw'
_symmetry_space_group_name_H-M 'I -4 2 d'
_atom_sites_solution_hydrogens geom
_atom_sites_solution_primary direct
_atom_sites_solution_secondary difmap
_audit_creation_method SHELXL-97
_audit_update_record
;
2018-03-14 deposited with the CCDC.
2018-06-19 downloaded from the CCDC.
;
_cell_angle_alpha 90.00
_cell_angle_beta 90.00
_cell_angle_gamma 90.00
_cell_formula_units_Z 4
_cell_length_a 15.0159(2)
_cell_length_b 15.0159(2)
_cell_length_c 13.7387(6)
_cell_measurement_reflns_used 4786
_cell_measurement_temperature 295(2)
_cell_measurement_theta_max 27.8390
_cell_measurement_theta_min 4.0020
_cell_volume 3097.76(15)
_computing_structure_refinement 'SHELXL-97 (Sheldrick, 1997)'
_computing_structure_solution 'SHELXS-97 (Sheldrick, 1990)'
_diffrn_ambient_temperature 295(2)
_diffrn_measured_fraction_theta_full 0.997
_diffrn_measured_fraction_theta_max 0.997
_diffrn_measurement_device_type 'SuperNova, Dual, Cu at zero, AtlasS2'
_diffrn_measurement_method '\w scans'
_diffrn_radiation_monochromator graphite
_diffrn_radiation_source 'fine-focus sealed tube'
_diffrn_radiation_type MoK\a
_diffrn_radiation_wavelength 0.71073
_diffrn_reflns_av_R_equivalents 0.0385
_diffrn_reflns_av_sigmaI/netI 0.0244
_diffrn_reflns_limit_h_max 17
_diffrn_reflns_limit_h_min -17
_diffrn_reflns_limit_k_max 17
_diffrn_reflns_limit_k_min -17
_diffrn_reflns_limit_l_max 16
_diffrn_reflns_limit_l_min -12
_diffrn_reflns_number 8536
_diffrn_reflns_theta_full 25.00
_diffrn_reflns_theta_max 25.00
_diffrn_reflns_theta_min 3.38
_exptl_absorpt_coefficient_mu 0.747
_exptl_absorpt_correction_T_max 1.00000
_exptl_absorpt_correction_T_min 0.92174
_exptl_crystal_colour 'clear pale purple'
_exptl_crystal_density_diffrn 1.450
_exptl_crystal_density_method 'not measured'
_exptl_crystal_description block
_exptl_crystal_F_000 1396
_exptl_crystal_size_max 0.250
_exptl_crystal_size_mid 0.200
_exptl_crystal_size_min 0.050
_refine_diff_density_max 0.240
_refine_diff_density_min -0.277
_refine_diff_density_rms 0.055
_refine_ls_abs_structure_details 'Flack H D (1983), Acta Cryst. A39, 876-881'
_refine_ls_abs_structure_Flack 1.01(4)
_refine_ls_extinction_method none
_refine_ls_goodness_of_fit_ref 1.118
_refine_ls_hydrogen_treatment mixed
_refine_ls_matrix_type full
_refine_ls_number_parameters 111
_refine_ls_number_reflns 1373
_refine_ls_number_restraints 0
_refine_ls_restrained_S_all 1.118
_refine_ls_R_factor_all 0.0512
_refine_ls_R_factor_gt 0.0502
_refine_ls_shift/su_max 0.000
_refine_ls_shift/su_mean 0.000
_refine_ls_structure_factor_coef Fsqd
_refine_ls_weighting_details 'calc w=1/[\s^2^(Fo^2^)+(0.0576P)^2^+16.5971P] where P=(Fo^2^+2Fc^2^)/3'
_refine_ls_weighting_scheme calc
_refine_ls_wR_factor_gt 0.1298
_refine_ls_wR_factor_ref 0.1306
_reflns_number_gt 1335
_reflns_number_total 1373
_reflns_threshold_expression >2sigma(I)
_cod_data_source_file c8nj01882k2.cif
_cod_data_source_block n2
_cod_depositor_comments 'Adding full bibliography for 7057526--7057527.cif.'
_cod_database_code 7057526

loop_
_symmetry_equiv_pos_as_xyz
'x, y, z'
'-x, -y, z'
'y, -x, -z'
'-y, x, -z'
'-x+1/2, y, -z+3/4'
'x+1/2, -y, -z+3/4'
'-y+1/2, -x, z+3/4'
'y+1/2, x, z+3/4'
'x+1/2, y+1/2, z+1/2'
'-x+1/2, -y+1/2, z+1/2'
'y+1/2, -x+1/2, -z+1/2'
'-y+1/2, x+1/2, -z+1/2'
'-x+1, y+1/2, -z+5/4'
'x+1, -y+1/2, -z+5/4'
'-y+1, -x+1/2, z+5/4'
'y+1, x+1/2, z+5/4'

loop_
_atom_site_label
_atom_site_type_symbol
_atom_site_fract_x
_atom_site_fract_y
_atom_site_fract_z
_atom_site_U_iso_or_equiv
_atom_site_adp_type
_atom_site_occupancy
_atom_site_symmetry_multiplicity
_atom_site_calc_flag
_atom_site_refinement_flags
Cu1 Cu 1.0000 0.0000 1.0000 0.0178(3) Uani 1 4 d S
N1 N 1.0664(2) 0.1143(2) 1.0033(3) 0.0198(7) Uani 1 1 d .
C6 C 0.9181(3) 0.3118(3) 0.9447(4) 0.0219(10) Uani 1 1 d .
C2 C 1.1799(3) 0.2175(3) 1.0062(4) 0.0274(10) Uani 1 1 d .
H2 H 1.2365 0.2418 1.0132 0.033 Uiso 1 1 calc R
C5 C 0.9435(3) 0.2180(3) 0.9705(4) 0.0214(10) Uani 1 1 d .
C3 C 1.1045(3) 0.2620(3) 0.9840(4) 0.0285(11) Uani 1 1 d .
H3 H 1.0995 0.3227 0.9714 0.034 Uiso 1 1 calc R
C4 C 1.0329(3) 0.1975(3) 0.9836(4) 0.0226(11) Uani 1 1 d .
C8 C 0.8886(3) 0.4645(3) 0.9900(4) 0.0317(11) Uani 1 1 d .
H8 H 0.8851 0.5084 1.0376 0.038 Uiso 1 1 calc R
C7 C 0.9154(4) 0.3781(3) 1.0147(4) 0.0323(11) Uani 1 1 d .
H7 H 0.9315 0.3652 1.0785 0.039 Uiso 1 1 calc R
C11 C 0.8957(3) 0.3324(3) 0.8494(3) 0.0261(10) Uani 1 1 d .
H11 H 0.8976 0.2884 0.8018 0.031 Uiso 1 1 calc R
C10 C 0.8703(4) 0.4186(3) 0.8247(4) 0.0359(12) Uani 1 1 d .
H10 H 0.8553 0.4320 0.7607 0.043 Uiso 1 1 calc R
C9 C 0.8673(3) 0.4844(3) 0.8950(4) 0.0323(11) Uani 1 1 d .
H9 H 0.8510 0.5421 0.8781 0.039 Uiso 1 1 calc R
C1 C 1.1561(3) 0.1248(3) 1.0169(3) 0.0227(10) Uani 1 1 d .

loop_
_atom_site_aniso_label
_atom_site_aniso_U_11
_atom_site_aniso_U_22
_atom_site_aniso_U_33
_atom_site_aniso_U_23
_atom_site_aniso_U_13
_atom_site_aniso_U_12
Cu1 0.0144(3) 0.0144(3) 0.0245(5) 0.000 0.000 0.000
N1 0.0167(16) 0.0155(16) 0.0272(18) 0.0025(18) 0.0011(18) 0.0000(13)
C6 0.016(2) 0.017(2) 0.032(3) 0.0027(19) 0.0034(18) 0.0003(18)
C2 0.020(2) 0.023(2) 0.039(3) -0.001(3) -0.003(2) -0.0041(18)
C5 0.021(2) 0.018(2) 0.025(2) 0.0000(19) 0.0012(18) -0.0007(17)
C3 0.024(2) 0.018(2) 0.043(3) 0.002(2) -0.001(2) -0.0023(18)
C4 0.024(2) 0.019(2) 0.025(3) 0.0018(19) 0.0011(19) -0.0004(17)
C8 0.041(3) 0.021(2) 0.033(3) -0.006(2) 0.003(3) 0.0044(19)
C7 0.041(3) 0.026(2) 0.029(3) 0.000(2) -0.002(2) 0.006(2)
C11 0.028(3) 0.020(2) 0.031(3) -0.0012(19) 0.001(2) 0.0011(18)
C10 0.041(3) 0.030(3) 0.037(3) 0.007(2) -0.004(2) 0.007(2)
C9 0.031(3) 0.022(3) 0.045(3) 0.006(2) 0.001(2) 0.004(2)
C1 0.018(2) 0.023(2) 0.028(3) -0.0011(19) 0.0001(18) -0.0026(17)

loop_
_atom_type_symbol
_atom_type_description
_atom_type_scat_dispersion_real
_atom_type_scat_dispersion_imag
_atom_type_scat_source
C C 0.0033 0.0016 'International Tables Vol C Tables 4.2.6.8 and 6.1.1.4'
H H 0.0000 0.0000 'International Tables Vol C Tables 4.2.6.8 and 6.1.1.4'
N N 0.0061 0.0033 'International Tables Vol C Tables 4.2.6.8 and 6.1.1.4'
Cu Cu 0.3201 1.2651 'International Tables Vol C Tables 4.2.6.8 and 6.1.1.4'

loop_
_geom_angle_atom_site_label_1
_geom_angle_atom_site_label_2
_geom_angle_atom_site_label_3
_geom_angle
_geom_angle_site_symmetry_1
_geom_angle_site_symmetry_3
N1 Cu1 N1 90.029(7) 4_647 2_755
N1 Cu1 N1 90.028(7) 4_647 .
N1 Cu1 N1 177.4(2) 2_755 .
N1 Cu1 N1 177.4(2) 4_647 3_667
N1 Cu1 N1 90.029(6) 2_755 3_667
N1 Cu1 N1 90.030(7) . 3_667
C1 N1 C4 106.4(3) . .
C1 N1 Cu1 126.7(3) . .
C4 N1 Cu1 126.7(3) . .
C11 C6 C7 119.3(4) . .
C11 C6 C5 119.6(4) . .
C7 C6 C5 121.2(4) . .
C3 C2 C1 107.1(4) . .
C4 C5 C1 123.2(4) . 4_647
C4 C5 C6 118.9(4) . .
C1 C5 C6 117.8(4) 4_647 .
C2 C3 C4 107.0(4) . .
N1 C4 C5 125.5(4) . .
N1 C4 C3 109.6(4) . .
C5 C4 C3 124.8(4) . .
C9 C8 C7 119.9(5) . .
C6 C7 C8 120.4(5) . .
C6 C11 C10 120.2(5) . .
C9 C10 C11 120.3(5) . .
C8 C9 C10 120.0(5) . .
N1 C1 C5 125.9(4) . 3_667
N1 C1 C2 109.9(4) . .
C5 C1 C2 123.9(4) 3_667 .

loop_
_geom_bond_atom_site_label_1
_geom_bond_atom_site_label_2
_geom_bond_distance
_geom_bond_site_symmetry_2
Cu1 N1 1.985(3) 4_647
Cu1 N1 1.985(3) 2_755
Cu1 N1 1.985(3) .
Cu1 N1 1.985(3) 3_667
N1 C1 1.369(6) .
N1 C4 1.375(6) .
C6 C11 1.387(7) .
C6 C7 1.385(7) .
C6 C5 1.502(6) .
C2 C3 1.350(6) .
C2 C1 1.443(6) .
C5 C4 1.389(6) .
C5 C1 1.395(6) 4_647
C3 C4 1.446(6) .
C8 C9 1.376(8) .
C8 C7 1.401(7) .
C11 C10 1.391(7) .
C10 C9 1.383(8) .
C1 C5 1.395(6) 3_667
